data_7222203
loop_
_publ_author_name
'Reading, J.'
'Knee, C.S.'
'Weller, M.T.'

_publ_section_title
;
 Syntheses, structures and properties of some osmates(IV,V) adopting the
 pyrochlore and weberite structures
;
_journal_name_full 'Journal of Materials Chemistry'
_journal_page_first 2376
_journal_page_last 2382
_journal_volume 12
_journal_year 2002
_chemical_formula_sum 'Ca2 O7 Os2'
_chemical_name_systematic 'Ca2 (Os2 O7)'
_space_group_IT_number 74
_symmetry_space_group_name_Hall '-I 2b 2'
_symmetry_space_group_name_H-M 'I m m a'
_cell_angle_alpha 90
_cell_angle_beta 90
_cell_angle_gamma 90
_cell_formula_units_Z 4
_cell_length_a 7.2076
_cell_length_b 10.1135
_cell_length_c 7.3775
_cell_volume 537.776
_citation_journal_id_ASTM JMACEP
_cod_data_source_file Reading_JMACEP_2002_1966.cif
_cod_data_source_block Ca2O7Os2
_cod_original_cell_volume 537.7759
_cod_database_code 7222203

loop_
_symmetry_equiv_pos_as_xyz
x,y,z
-x,-y+1/2,z
x,-y,-z
-x,y+1/2,-z
-x,-y,-z
x,y-1/2,-z
-x,y,z
x,-y-1/2,z
x+1/2,y+1/2,z+1/2
-x+1/2,-y+1,z+1/2
x+1/2,-y+1/2,-z+1/2
-x+1/2,y+1,-z+1/2
-x+1/2,-y+1/2,-z+1/2
x+1/2,y,-z+1/2
-x+1/2,y+1/2,z+1/2
x+1/2,-y,z+1/2

loop_
_atom_site_label
_atom_site_type_symbol
_atom_site_fract_x
_atom_site_fract_y
_atom_site_fract_z
_atom_site_occupancy
_atom_site_U_iso_or_equiv
Os1 Os+5 0.25 0.25 0.25 1 0.0
O1 O-2 0 0.25 0.1615 1 0.0
Os2 Os+5 0 0 0.5 1 0.0
Ca1 Ca+2 0 0 0 1 0.0
O2 O-2 0 0.4037 0.728 1 0.0
Ca2 Ca+2 0.25 0.25 0.75 1 0.0
O3 O-2 0.2057 0.3833 0.4354 1 0.0
